data_1565487
loop_
_publ_author_name
'Yeo, So Jeong'
'Park, Bo Keun'
'Kim, Chang Gyoun'
'Chung, Taek-Mo'

_publ_section_title
;
 Synthesis and characterization of tungsten Imido/Aminoalkoxide complexes
 to deposit tungsten oxide thin films
;
_journal_name_full 'Inorganica Chimica Acta'
_journal_page_first 119307
_journal_paper_doi 10.1016/j.ica.2019.119307
_journal_volume 502
_journal_year 2020
_chemical_formula_sum 'C20 H46 N4 O2 W'
_chemical_formula_weight 558.46
_space_group_IT_number 2
_space_group_name_Hall '-P 1'
_space_group_name_H-M_alt 'P -1'
_symmetry_cell_setting triclinic
_symmetry_space_group_name_H-M 'P -1'
_atom_sites_solution_hydrogens geom
_atom_sites_solution_primary direct
_atom_sites_solution_secondary difmap
_audit_creation_method SHELXL-97
_cell_angle_alpha 78.8540(10)
_cell_angle_beta 72.7400(10)
_cell_angle_gamma 83.8730(10)
_cell_formula_units_Z 2
_cell_length_a 9.3211(2)
_cell_length_b 10.1863(2)
_cell_length_c 14.3882(3)
_cell_measurement_reflns_used 9883
_cell_measurement_temperature 100(1)
_cell_measurement_theta_max 28.31
_cell_measurement_theta_min 2.73
_cell_volume 1278.22(5)
_computing_cell_refinement 'Bruker SAINT'
_computing_data_collection 'Bruker APEX2'
_computing_data_reduction 'Bruker SAINT'
_computing_molecular_graphics 'Bruker SHELXTL'
_computing_publication_material 'Bruker SHELXTL'
_computing_structure_refinement 'SHELXL-97 (Sheldrick, 2008)'
_computing_structure_solution 'SHELXS-97 (Sheldrick, 2008)'
_diffrn_ambient_temperature 100(1)
_diffrn_measured_fraction_theta_full 0.987
_diffrn_measured_fraction_theta_max 0.987
_diffrn_measurement_device_type 'Bruker APEX-II CCD'
_diffrn_measurement_method '\f and \w scans'
_diffrn_radiation_monochromator graphite
_diffrn_radiation_source 'fine-focus sealed tube'
_diffrn_radiation_type MoK\a
_diffrn_radiation_wavelength 0.71073
_diffrn_reflns_av_R_equivalents 0.0137
_diffrn_reflns_av_sigmaI/netI 0.0127
_diffrn_reflns_limit_h_max 12
_diffrn_reflns_limit_h_min -12
_diffrn_reflns_limit_k_max 13
_diffrn_reflns_limit_k_min -13
_diffrn_reflns_limit_l_max 19
_diffrn_reflns_limit_l_min -19
_diffrn_reflns_number 23410
_diffrn_reflns_theta_full 28.34
_diffrn_reflns_theta_max 28.34
_diffrn_reflns_theta_min 1.50
_exptl_absorpt_coefficient_mu 4.538
_exptl_absorpt_correction_T_max 0.5493
_exptl_absorpt_correction_T_min 0.2996
_exptl_absorpt_correction_type multi-scan
_exptl_absorpt_process_details 'Bruker SADABS'
_exptl_crystal_colour silver
_exptl_crystal_density_diffrn 1.451
_exptl_crystal_density_method 'not measured'
_exptl_crystal_description block
_exptl_crystal_F_000 568
_exptl_crystal_size_max 0.35
_exptl_crystal_size_mid 0.21
_exptl_crystal_size_min 0.15
_refine_diff_density_max 0.668
_refine_diff_density_min -0.771
_refine_diff_density_rms 0.063
_refine_ls_extinction_method none
_refine_ls_goodness_of_fit_ref 1.103
_refine_ls_hydrogen_treatment refxyz
_refine_ls_matrix_type full
_refine_ls_number_parameters 244
_refine_ls_number_reflns 6318
_refine_ls_number_restraints 0
_refine_ls_restrained_S_all 1.103
_refine_ls_R_factor_all 0.0130
_refine_ls_R_factor_gt 0.0126
_refine_ls_shift/su_max 0.001
_refine_ls_shift/su_mean 0.000
_refine_ls_structure_factor_coef Fsqd
_refine_ls_weighting_details 'calc w=1/[\s^2^(Fo^2^)+(0.0144P)^2^+0.7204P] where P=(Fo^2^+2Fc^2^)/3'
_refine_ls_weighting_scheme calc
_refine_ls_wR_factor_gt 0.0309
_refine_ls_wR_factor_ref 0.0310
_reflns_number_gt 6204
_reflns_number_total 6318
_reflns_threshold_expression >2sigma(I)
_cod_data_source_file ICA-2020-502-119307.cif
_cod_data_source_block W(tBuN)2(dmamp)2
_cod_depositor_comments
;
The following automatic conversions were performed:

data item '_symmetry_cell_setting' value 'Triclinic' was changed to
'triclinic' in accordance with the built-in table derived from the
CIF Core dictionary named 'cif_core.dic' version 2.4.5 last updated
on 2014-11-21.

data item '_exptl_crystal_density_meas' value 'none' was changed to
'?' -- the value is perceived as not measured.

Automatic conversion script
Id: cif_fix_values 8738 2021-04-28 16:35:53Z antanas 
;
_cod_original_sg_symbol_H-M P-1
_cod_database_code 1565487

loop_
_symmetry_equiv_pos_as_xyz
'x, y, z'
'-x, -y, -z'

loop_
_atom_site_label
_atom_site_type_symbol
_atom_site_fract_x
_atom_site_fract_y
_atom_site_fract_z
_atom_site_U_iso_or_equiv
_atom_site_adp_type
_atom_site_occupancy
_atom_site_symmetry_multiplicity
_atom_site_calc_flag
_atom_site_refinement_flags
_atom_site_disorder_assembly
_atom_site_disorder_group
W W 0.751349(6) 0.316950(5) 0.224188(4) 0.01207(2) Uani 1 1 d . . .
O1 O 0.76177(12) 0.49016(11) 0.13611(8) 0.0161(2) Uani 1 1 d . . .
O2 O 0.90916(13) 0.18896(11) 0.25113(8) 0.0181(2) Uani 1 1 d . . .
N1 N 0.91790(14) 0.44924(13) 0.26046(9) 0.0148(2) Uani 1 1 d . . .
N2 N 1.10568(17) -0.13229(15) 0.31890(11) 0.0247(3) Uani 1 1 d . . .
N3 N 0.67661(15) 0.24247(13) 0.14992(10) 0.0162(2) Uani 1 1 d . . .
N4 N 0.61097(15) 0.32720(13) 0.33673(10) 0.0171(2) Uani 1 1 d . . .
C1 C 0.77855(18) 0.61419(15) 0.16222(12) 0.0176(3) Uani 1 1 d . . .
C2 C 0.84623(18) 0.58572(15) 0.25066(11) 0.0174(3) Uani 1 1 d . . .
H2A H 0.9203 0.6507 0.2412 0.021 Uiso 1 1 calc R . .
H2B H 0.7673 0.5952 0.3109 0.021 Uiso 1 1 calc R . .
C3 C 0.6236(2) 0.68509(18) 0.19420(14) 0.0254(3) Uani 1 1 d . . .
H3A H 0.5800 0.7033 0.1401 0.038 Uiso 1 1 calc R . .
H3B H 0.6335 0.7678 0.2138 0.038 Uiso 1 1 calc R . .
H3C H 0.5599 0.6287 0.2488 0.038 Uiso 1 1 calc R . .
C4 C 0.8763(2) 0.69876(17) 0.07054(13) 0.0241(3) Uani 1 1 d . . .
H4B H 0.8286 0.7127 0.0185 0.036 Uiso 1 1 calc R . .
H4C H 0.9729 0.6531 0.0497 0.036 Uiso 1 1 calc R . .
H4D H 0.8890 0.7837 0.0858 0.036 Uiso 1 1 calc R . .
C5 C 0.9335(2) 0.40756(17) 0.36111(12) 0.0215(3) Uani 1 1 d . . .
H5A H 1.0015 0.4640 0.3715 0.032 Uiso 1 1 calc R . .
H5B H 0.9722 0.3161 0.3690 0.032 Uiso 1 1 calc R . .
H5C H 0.8369 0.4154 0.4084 0.032 Uiso 1 1 calc R . .
C6 C 1.06924(18) 0.44406(17) 0.18896(12) 0.0207(3) Uani 1 1 d . . .
H6A H 1.1346 0.4977 0.2047 0.031 Uiso 1 1 calc R . .
H6B H 1.0618 0.4781 0.1234 0.031 Uiso 1 1 calc R . .
H6C H 1.1094 0.3530 0.1924 0.031 Uiso 1 1 calc R . .
C7 C 0.94287(18) 0.04899(15) 0.25060(11) 0.0170(3) Uani 1 1 d . . .
C8 C 1.0564(2) 0.01053(16) 0.31058(12) 0.0217(3) Uani 1 1 d . . .
H8A H 1.1437 0.0639 0.2796 0.026 Uiso 1 1 calc R . .
H8B H 1.0114 0.0317 0.3763 0.026 Uiso 1 1 calc R . .
C9 C 0.8014(2) -0.02899(17) 0.30062(14) 0.0252(3) Uani 1 1 d . . .
H9A H 0.7309 -0.0045 0.2625 0.038 Uiso 1 1 calc R . .
H9B H 0.7570 -0.0082 0.3657 0.038 Uiso 1 1 calc R . .
H9C H 0.8274 -0.1233 0.3051 0.038 Uiso 1 1 calc R . .
C10 C 1.0119(2) 0.02619(18) 0.14483(12) 0.0247(3) Uani 1 1 d . . .
H10A H 0.9387 0.0507 0.1087 0.037 Uiso 1 1 calc R . .
H10B H 1.0433 -0.0667 0.1446 0.037 Uiso 1 1 calc R . .
H10C H 1.0974 0.0801 0.1143 0.037 Uiso 1 1 calc R . .
C11 C 1.2657(2) -0.1533(2) 0.27176(16) 0.0378(5) Uani 1 1 d . . .
H11A H 1.2925 -0.2476 0.2790 0.057 Uiso 1 1 calc R . .
H11B H 1.3223 -0.1106 0.3023 0.057 Uiso 1 1 calc R . .
H11C H 1.2880 -0.1156 0.2029 0.057 Uiso 1 1 calc R . .
C12 C 1.0685(3) -0.2009(2) 0.42081(15) 0.0419(5) Uani 1 1 d . . .
H12A H 1.1021 -0.2936 0.4227 0.063 Uiso 1 1 calc R . .
H12B H 0.9615 -0.1943 0.4496 0.063 Uiso 1 1 calc R . .
H12C H 1.1173 -0.1602 0.4574 0.063 Uiso 1 1 calc R . .
C13 C 0.6011(2) 0.21723(18) 0.08112(13) 0.0233(3) Uani 1 1 d . . .
C14 C 0.6855(3) 0.2857(3) -0.02168(15) 0.0482(6) Uani 1 1 d . . .
H14A H 0.6825 0.3806 -0.0230 0.072 Uiso 1 1 calc R . .
H14B H 0.6390 0.2685 -0.0691 0.072 Uiso 1 1 calc R . .
H14C H 0.7882 0.2513 -0.0378 0.072 Uiso 1 1 calc R . .
C15 C 0.6051(4) 0.0663(3) 0.0833(3) 0.0781(11) Uani 1 1 d . . .
H15A H 0.5519 0.0234 0.1481 0.117 Uiso 1 1 calc R . .
H15B H 0.7077 0.0315 0.0671 0.117 Uiso 1 1 calc R . .
H15C H 0.5582 0.0493 0.0360 0.117 Uiso 1 1 calc R . .
C16 C 0.4410(2) 0.2753(3) 0.10858(17) 0.0529(7) Uani 1 1 d . . .
H16A H 0.4414 0.3700 0.1067 0.079 Uiso 1 1 calc R . .
H16B H 0.3888 0.2334 0.1740 0.079 Uiso 1 1 calc R . .
H16C H 0.3911 0.2594 0.0625 0.079 Uiso 1 1 calc R . .
C17 C 0.46505(18) 0.29492(17) 0.40666(12) 0.0199(3) Uani 1 1 d . . .
C18 C 0.4172(2) 0.16184(19) 0.39472(14) 0.0294(4) Uani 1 1 d . . .
H18A H 0.4907 0.0920 0.4064 0.044 Uiso 1 1 calc R . .
H18B H 0.4095 0.1682 0.3289 0.044 Uiso 1 1 calc R . .
H18C H 0.3213 0.1417 0.4414 0.044 Uiso 1 1 calc R . .
C19 C 0.3485(2) 0.4077(2) 0.38858(17) 0.0358(4) Uani 1 1 d . . .
H19A H 0.3396 0.4141 0.3231 0.054 Uiso 1 1 calc R . .
H19B H 0.3802 0.4910 0.3955 0.054 Uiso 1 1 calc R . .
H19C H 0.2529 0.3885 0.4359 0.054 Uiso 1 1 calc R . .
C20 C 0.4799(2) 0.2838(2) 0.51103(13) 0.0334(4) Uani 1 1 d . . .
H20A H 0.5529 0.2131 0.5219 0.050 Uiso 1 1 calc R . .
H20B H 0.3844 0.2643 0.5584 0.050 Uiso 1 1 calc R . .
H20C H 0.5116 0.3669 0.5183 0.050 Uiso 1 1 calc R . .

loop_
_atom_site_aniso_label
_atom_site_aniso_U_11
_atom_site_aniso_U_22
_atom_site_aniso_U_33
_atom_site_aniso_U_23
_atom_site_aniso_U_13
_atom_site_aniso_U_12
W 0.01119(3) 0.01092(3) 0.01409(3) -0.00155(2) -0.00388(2) -0.00076(2)
O1 0.0192(5) 0.0131(5) 0.0180(5) -0.0013(4) -0.0087(4) -0.0022(4)
O2 0.0176(5) 0.0123(5) 0.0255(6) -0.0021(4) -0.0093(4) 0.0015(4)
N1 0.0139(6) 0.0148(6) 0.0159(6) -0.0015(5) -0.0055(5) -0.0001(5)
N2 0.0255(8) 0.0196(7) 0.0243(7) 0.0003(6) -0.0059(6) 0.0083(6)
N3 0.0166(6) 0.0141(6) 0.0194(6) -0.0025(5) -0.0071(5) -0.0011(5)
N4 0.0153(6) 0.0178(6) 0.0172(6) -0.0029(5) -0.0030(5) -0.0020(5)
C1 0.0192(7) 0.0127(7) 0.0217(7) -0.0006(6) -0.0087(6) -0.0007(5)
C2 0.0194(7) 0.0138(7) 0.0206(7) -0.0043(6) -0.0077(6) 0.0001(5)
C3 0.0230(8) 0.0209(8) 0.0344(9) -0.0061(7) -0.0125(7) 0.0053(6)
C4 0.0298(9) 0.0182(8) 0.0247(8) 0.0042(6) -0.0110(7) -0.0077(6)
C5 0.0259(8) 0.0220(8) 0.0198(7) -0.0009(6) -0.0127(7) -0.0016(6)
C6 0.0138(7) 0.0207(8) 0.0263(8) -0.0030(6) -0.0043(6) -0.0018(6)
C7 0.0181(7) 0.0123(7) 0.0192(7) -0.0017(5) -0.0046(6) 0.0011(5)
C8 0.0233(8) 0.0181(8) 0.0241(8) -0.0030(6) -0.0096(7) 0.0044(6)
C9 0.0211(8) 0.0163(7) 0.0342(9) 0.0016(7) -0.0050(7) -0.0024(6)
C10 0.0305(9) 0.0224(8) 0.0201(8) -0.0042(6) -0.0065(7) 0.0029(7)
C11 0.0291(10) 0.0387(11) 0.0391(11) -0.0071(9) -0.0054(8) 0.0147(8)
C12 0.0521(14) 0.0307(10) 0.0300(10) 0.0069(8) -0.0044(9) 0.0110(9)
C13 0.0211(8) 0.0300(9) 0.0230(8) -0.0071(7) -0.0095(7) -0.0062(7)
C14 0.0291(11) 0.094(2) 0.0230(9) -0.0085(11) -0.0081(8) -0.0120(12)
C15 0.123(3) 0.0391(14) 0.114(3) -0.0189(16) -0.089(3) -0.0131(16)
C16 0.0209(10) 0.108(2) 0.0329(11) -0.0182(13) -0.0110(9) 0.0054(12)
C17 0.0159(7) 0.0234(8) 0.0186(7) -0.0039(6) -0.0011(6) -0.0040(6)
C18 0.0263(9) 0.0322(10) 0.0269(9) -0.0083(7) 0.0029(7) -0.0136(7)
C19 0.0189(9) 0.0358(11) 0.0439(11) -0.0008(9) -0.0006(8) 0.0016(8)
C20 0.0364(11) 0.0430(11) 0.0191(8) -0.0051(8) -0.0018(7) -0.0127(9)

loop_
_atom_type_symbol
_atom_type_description
_atom_type_scat_dispersion_real
_atom_type_scat_dispersion_imag
_atom_type_scat_source
C C 0.0033 0.0016 'International Tables Vol C Tables 4.2.6.8 and 6.1.1.4'
H H 0.0000 0.0000 'International Tables Vol C Tables 4.2.6.8 and 6.1.1.4'
N N 0.0061 0.0033 'International Tables Vol C Tables 4.2.6.8 and 6.1.1.4'
O O 0.0106 0.0060 'International Tables Vol C Tables 4.2.6.8 and 6.1.1.4'
W W -0.8490 6.8722 'International Tables Vol C Tables 4.2.6.8 and 6.1.1.4'

loop_
_geom_angle_atom_site_label_1
_geom_angle_atom_site_label_2
_geom_angle_atom_site_label_3
_geom_angle
_geom_angle_site_symmetry_1
_geom_angle_site_symmetry_3
N3 W N4 108.42(6) . .
N3 W O2 103.74(5) . .
N4 W O2 108.38(5) . .
N3 W O1 92.32(5) . .
N4 W O1 109.86(5) . .
O2 W O1 130.82(5) . .
N3 W N1 156.73(5) . .
N4 W N1 93.27(5) . .
O2 W N1 76.22(4) . .
O1 W N1 71.88(4) . .
C1 O1 W 124.64(9) . .
C7 O2 W 135.71(10) . .
C5 N1 C2 109.65(12) . .
C5 N1 C6 108.58(12) . .
C2 N1 C6 111.10(12) . .
C5 N1 W 113.16(10) . .
C2 N1 W 103.65(9) . .
C6 N1 W 110.65(9) . .
C12 N2 C11 109.76(16) . .
C12 N2 C8 112.31(14) . .
C11 N2 C8 112.49(16) . .
C13 N3 W 164.75(12) . .
C17 N4 W 152.15(11) . .
O1 C1 C4 107.53(13) . .
O1 C1 C3 108.86(13) . .
C4 C1 C3 109.60(14) . .
O1 C1 C2 108.81(12) . .
C4 C1 C2 113.47(13) . .
C3 C1 C2 108.48(13) . .
N1 C2 C1 110.98(12) . .
N1 C2 H2A 109.4 . .
C1 C2 H2A 109.4 . .
N1 C2 H2B 109.4 . .
C1 C2 H2B 109.4 . .
H2A C2 H2B 108.0 . .
C1 C3 H3A 109.5 . .
C1 C3 H3B 109.5 . .
H3A C3 H3B 109.5 . .
C1 C3 H3C 109.5 . .
H3A C3 H3C 109.5 . .
H3B C3 H3C 109.5 . .
C1 C4 H4B 109.5 . .
C1 C4 H4C 109.5 . .
H4B C4 H4C 109.5 . .
C1 C4 H4D 109.5 . .
H4B C4 H4D 109.5 . .
H4C C4 H4D 109.5 . .
N1 C5 H5A 109.5 . .
N1 C5 H5B 109.5 . .
H5A C5 H5B 109.5 . .
N1 C5 H5C 109.5 . .
H5A C5 H5C 109.5 . .
H5B C5 H5C 109.5 . .
N1 C6 H6A 109.5 . .
N1 C6 H6B 109.5 . .
H6A C6 H6B 109.5 . .
N1 C6 H6C 109.5 . .
H6A C6 H6C 109.5 . .
H6B C6 H6C 109.5 . .
O2 C7 C10 109.27(13) . .
O2 C7 C9 110.41(13) . .
C10 C7 C9 111.45(14) . .
O2 C7 C8 104.61(12) . .
C10 C7 C8 110.94(13) . .
C9 C7 C8 109.95(13) . .
N2 C8 C7 112.98(14) . .
N2 C8 H8A 109.0 . .
C7 C8 H8A 109.0 . .
N2 C8 H8B 109.0 . .
C7 C8 H8B 109.0 . .
H8A C8 H8B 107.8 . .
C7 C9 H9A 109.5 . .
C7 C9 H9B 109.5 . .
H9A C9 H9B 109.5 . .
C7 C9 H9C 109.5 . .
H9A C9 H9C 109.5 . .
H9B C9 H9C 109.5 . .
C7 C10 H10A 109.5 . .
C7 C10 H10B 109.5 . .
H10A C10 H10B 109.5 . .
C7 C10 H10C 109.5 . .
H10A C10 H10C 109.5 . .
H10B C10 H10C 109.5 . .
N2 C11 H11A 109.5 . .
N2 C11 H11B 109.5 . .
H11A C11 H11B 109.5 . .
N2 C11 H11C 109.5 . .
H11A C11 H11C 109.5 . .
H11B C11 H11C 109.5 . .
N2 C12 H12A 109.5 . .
N2 C12 H12B 109.5 . .
H12A C12 H12B 109.5 . .
N2 C12 H12C 109.5 . .
H12A C12 H12C 109.5 . .
H12B C12 H12C 109.5 . .
N3 C13 C16 109.41(15) . .
N3 C13 C14 107.82(15) . .
C16 C13 C14 109.69(18) . .
N3 C13 C15 109.22(16) . .
C16 C13 C15 111.0(2) . .
C14 C13 C15 109.6(2) . .
C13 C14 H14A 109.5 . .
C13 C14 H14B 109.5 . .
H14A C14 H14B 109.5 . .
C13 C14 H14C 109.5 . .
H14A C14 H14C 109.5 . .
H14B C14 H14C 109.5 . .
C13 C15 H15A 109.5 . .
C13 C15 H15B 109.5 . .
H15A C15 H15B 109.5 . .
C13 C15 H15C 109.5 . .
H15A C15 H15C 109.5 . .
H15B C15 H15C 109.5 . .
C13 C16 H16A 109.5 . .
C13 C16 H16B 109.5 . .
H16A C16 H16B 109.5 . .
C13 C16 H16C 109.5 . .
H16A C16 H16C 109.5 . .
H16B C16 H16C 109.5 . .
N4 C17 C18 110.39(13) . .
N4 C17 C20 108.00(14) . .
C18 C17 C20 109.40(15) . .
N4 C17 C19 109.05(14) . .
C18 C17 C19 110.13(15) . .
C20 C17 C19 109.84(16) . .
C17 C18 H18A 109.5 . .
C17 C18 H18B 109.5 . .
H18A C18 H18B 109.5 . .
C17 C18 H18C 109.5 . .
H18A C18 H18C 109.5 . .
H18B C18 H18C 109.5 . .
C17 C19 H19A 109.5 . .
C17 C19 H19B 109.5 . .
H19A C19 H19B 109.5 . .
C17 C19 H19C 109.5 . .
H19A C19 H19C 109.5 . .
H19B C19 H19C 109.5 . .
C17 C20 H20A 109.5 . .
C17 C20 H20B 109.5 . .
H20A C20 H20B 109.5 . .
C17 C20 H20C 109.5 . .
H20A C20 H20C 109.5 . .
H20B C20 H20C 109.5 . .

loop_
_geom_bond_atom_site_label_1
_geom_bond_atom_site_label_2
_geom_bond_distance
_geom_bond_site_symmetry_2
W N3 1.7523(13) .
W N4 1.7675(13) .
W O2 1.9358(11) .
W O1 1.9564(11) .
W N1 2.3869(13) .
O1 C1 1.4221(18) .
O2 C7 1.4279(18) .
N1 C5 1.4741(19) .
N1 C2 1.4768(19) .
N1 C6 1.482(2) .
N2 C12 1.454(2) .
N2 C11 1.456(2) .
N2 C8 1.471(2) .
N3 C13 1.447(2) .
N4 C17 1.458(2) .
C1 C4 1.526(2) .
C1 C3 1.527(2) .
C1 C2 1.548(2) .
C2 H2A 0.9700 .
C2 H2B 0.9700 .
C3 H3A 0.9600 .
C3 H3B 0.9600 .
C3 H3C 0.9600 .
C4 H4B 0.9600 .
C4 H4C 0.9600 .
C4 H4D 0.9600 .
C5 H5A 0.9600 .
C5 H5B 0.9600 .
C5 H5C 0.9600 .
C6 H6A 0.9600 .
C6 H6B 0.9600 .
C6 H6C 0.9600 .
C7 C10 1.519(2) .
C7 C9 1.525(2) .
C7 C8 1.530(2) .
C8 H8A 0.9700 .
C8 H8B 0.9700 .
C9 H9A 0.9600 .
C9 H9B 0.9600 .
C9 H9C 0.9600 .
C10 H10A 0.9600 .
C10 H10B 0.9600 .
C10 H10C 0.9600 .
C11 H11A 0.9600 .
C11 H11B 0.9600 .
C11 H11C 0.9600 .
C12 H12A 0.9600 .
C12 H12B 0.9600 .
C12 H12C 0.9600 .
C13 C16 1.511(3) .
C13 C14 1.524(3) .
C13 C15 1.528(3) .
C14 H14A 0.9600 .
C14 H14B 0.9600 .
C14 H14C 0.9600 .
C15 H15A 0.9600 .
C15 H15B 0.9600 .
C15 H15C 0.9600 .
C16 H16A 0.9600 .
C16 H16B 0.9600 .
C16 H16C 0.9600 .
C17 C18 1.527(2) .
C17 C20 1.530(2) .
C17 C19 1.534(2) .
C18 H18A 0.9600 .
C18 H18B 0.9600 .
C18 H18C 0.9600 .
C19 H19A 0.9600 .
C19 H19B 0.9600 .
C19 H19C 0.9600 .
C20 H20A 0.9600 .
C20 H20B 0.9600 .
C20 H20C 0.9600 .

loop_
_geom_torsion_atom_site_label_1
_geom_torsion_atom_site_label_2
_geom_torsion_atom_site_label_3
_geom_torsion_atom_site_label_4
_geom_torsion
_geom_torsion_site_symmetry_1
_geom_torsion_site_symmetry_2
_geom_torsion_site_symmetry_3
_geom_torsion_site_symmetry_4
N3 W O1 C1 163.24(12) . . . .
N4 W O1 C1 52.70(12) . . . .
O2 W O1 C1 -86.33(12) . . . .
N1 W O1 C1 -34.19(11) . . . .
N3 W O2 C7 -21.91(15) . . . .
N4 W O2 C7 93.18(14) . . . .
O1 W O2 C7 -127.36(13) . . . .
N1 W O2 C7 -177.94(15) . . . .
N3 W N1 C5 -154.04(13) . . . .
N4 W N1 C5 46.90(11) . . . .
O2 W N1 C5 -61.22(10) . . . .
O1 W N1 C5 156.74(11) . . . .
N3 W N1 C2 87.25(15) . . . .
N4 W N1 C2 -71.80(10) . . . .
O2 W N1 C2 -179.93(10) . . . .
O1 W N1 C2 38.03(9) . . . .
N3 W N1 C6 -31.93(18) . . . .
N4 W N1 C6 169.01(10) . . . .
O2 W N1 C6 60.89(10) . . . .
O1 W N1 C6 -81.15(10) . . . .
N4 W N3 C13 86.0(5) . . . .
O2 W N3 C13 -158.9(4) . . . .
O1 W N3 C13 -25.8(4) . . . .
N1 W N3 C13 -71.9(5) . . . .
N3 W N4 C17 10.3(3) . . . .
O2 W N4 C17 -101.7(2) . . . .
O1 W N4 C17 109.9(2) . . . .
N1 W N4 C17 -178.2(2) . . . .
W O1 C1 C4 144.57(11) . . . .
W O1 C1 C3 -96.77(13) . . . .
W O1 C1 C2 21.29(17) . . . .
C5 N1 C2 C1 -160.41(13) . . . .
C6 N1 C2 C1 79.56(16) . . . .
W N1 C2 C1 -39.31(13) . . . .
O1 C1 C2 N1 18.52(17) . . . .
C4 C1 C2 N1 -101.13(16) . . . .
C3 C1 C2 N1 136.81(14) . . . .
W O2 C7 C10 78.55(17) . . . .
W O2 C7 C9 -44.36(19) . . . .
W O2 C7 C8 -162.61(11) . . . .
C12 N2 C8 C7 -119.14(18) . . . .
C11 N2 C8 C7 116.43(17) . . . .
O2 C7 C8 N2 179.88(13) . . . .
C10 C7 C8 N2 -62.41(18) . . . .
C9 C7 C8 N2 61.32(18) . . . .
W N3 C13 C16 -53.3(5) . . . .
W N3 C13 C14 66.0(5) . . . .
W N3 C13 C15 -175.0(4) . . . .
W N4 C17 C18 26.4(3) . . . .
W N4 C17 C20 146.0(2) . . . .
W N4 C17 C19 -94.7(3) . . . .
